data_2200435
loop_
_publ_author_name
'Sunkari Sailaja'
'M. V. Rajasekharan'

_publ_section_title
;
 A one-dimensional coordination polymer with alternating CeN~3~O~6~ and
 SrNO~7~ polyhedra
;
_journal_issue 8
_journal_name_full 'Acta Crystallographica Section E'
_journal_page_first m341
_journal_page_last m343
_journal_paper_doi 10.1107/S1600536801010741
_journal_volume 57
_journal_year 2001
_chemical_formula_iupac '[Sr (C7 H5 N O4) (H2 O)3] [Ce (C7 H3 N O4)3], 6H2 O'
_chemical_formula_moiety 'C7 H11 N1 O7 Sr1 2+, C21 H9 Ce1 N3 O12 2-, 6H2 O1'
_chemical_formula_sum 'C28 H32 Ce N4 O25 Sr'
_chemical_formula_weight 1052.32
_chemical_name_common
;
(Pyridine-2,6-dicarboxylic acid)triaquastrontium(II) tris(pyridine-2,6-
dicarboxylato)Ce(IV) hexahydrate
;
_chemical_name_systematic
;
(Pyridine-2,6-dicarboxylic acid)triaquastrontium(II) tris(pyridine-2,6-
dicarboxylato)Ce(IV) hexahydrate
;
_space_group_IT_number 2
_symmetry_cell_setting triclinic
_symmetry_space_group_name_Hall '-P 1'
_symmetry_space_group_name_H-M 'P -1'
_cell_angle_alpha 96.032(17)
_cell_angle_beta 103.54(2)
_cell_angle_gamma 113.191(16)
_cell_formula_units_Z 2
_cell_length_a 11.206(4)
_cell_length_b 12.811(2)
_cell_length_c 16.208(4)
_cell_measurement_reflns_used 25
_cell_measurement_temperature 293(2)
_cell_measurement_theta_max 18.01
_cell_measurement_theta_min 14.96
_cell_volume 2028.1(10)
_computing_cell_refinement 'CAD-4 Software'
_computing_data_collection 'CAD-4 Software (Enraf-Nonius, 1989)'
_computing_data_reduction 'Xtal3.4 (Hall et. al., 1995)'
_computing_molecular_graphics 'ORTEPIII (Burnett & Johnson, 1996)'
_computing_publication_material SHELXL97
_computing_structure_refinement 'SHELXL97 (Sheldrick, 1997)'
_computing_structure_solution 'SHELXS97 (Sheldrick, 1997)'
_diffrn_ambient_temperature 293(2)
_diffrn_measured_fraction_theta_full .970
_diffrn_measured_fraction_theta_max .970
_diffrn_measurement_device_type 'Enraf-Nonius CAD-4'
_diffrn_measurement_method \w-2\q
_diffrn_radiation_monochromator graphite
_diffrn_radiation_source 'fine-focus sealed tube'
_diffrn_radiation_type MoK\a
_diffrn_radiation_wavelength .71073
_diffrn_reflns_av_R_equivalents .020
_diffrn_reflns_av_sigmaI/netI .049
_diffrn_reflns_limit_h_max 12
_diffrn_reflns_limit_h_min -13
_diffrn_reflns_limit_k_max 15
_diffrn_reflns_limit_k_min -15
_diffrn_reflns_limit_l_max 19
_diffrn_reflns_limit_l_min 0
_diffrn_reflns_number 7320
_diffrn_reflns_theta_full 25.37
_diffrn_reflns_theta_max 25.37
_diffrn_reflns_theta_min 1.77
_diffrn_standards_decay_% 0
_diffrn_standards_interval_count 250
_diffrn_standards_interval_time 90
_diffrn_standards_number 2
_exptl_absorpt_coefficient_mu 2.518
_exptl_absorpt_correction_T_max .900
_exptl_absorpt_correction_T_min .575
_exptl_absorpt_correction_type semi-empirical
_exptl_absorpt_process_details '(North et al., 1968)'
_exptl_crystal_colour 'pale yellow'
_exptl_crystal_density_diffrn 1.723
_exptl_crystal_density_meas ?
_exptl_crystal_density_method 'not measured'
_exptl_crystal_description 'hexagonal prism'
_exptl_crystal_F_000 1048
_exptl_crystal_size_max .40
_exptl_crystal_size_mid .40
_exptl_crystal_size_min .10
_refine_diff_density_max 1.67
_refine_diff_density_min -3.20
_refine_ls_extinction_method none
_refine_ls_goodness_of_fit_ref 1.06
_refine_ls_hydrogen_treatment constr
_refine_ls_matrix_type full
_refine_ls_number_parameters 552
_refine_ls_number_reflns 7217
_refine_ls_number_restraints 0
_refine_ls_restrained_S_all 1.06
_refine_ls_R_factor_all .094
_refine_ls_R_factor_gt .067
_refine_ls_shift/su_max .026
_refine_ls_shift/su_mean .001
_refine_ls_structure_factor_coef Fsqd
_refine_ls_weighting_details 'calc w = 1/[\s^2^(Fo^2^)+(0.1388P)^2^+0.5844P] where P = (Fo^2^+2Fc^2^)/3'
_refine_ls_weighting_scheme calc
_refine_ls_wR_factor_ref .197
_reflns_number_gt 5483
_reflns_number_total 7217
_reflns_threshold_expression I>2\s(I)
_cod_data_source_file ci6024.cif
_cod_data_source_block I
_cod_depositor_comments
;
The following automatic conversions were performed:

'_exptl_crystal_density_meas' value 'none' was changed to '?' - the
value is perceived as not measured.

Automatic conversion script
Id: cif_fix_values 3008 2015-01-20 13:52:24Z robertas 
;
_cod_original_cell_volume 2028.0(9)
_cod_database_code 2200435
_cod_database_fobs_code 2200435

loop_
_symmetry_equiv_pos_as_xyz
'x, y, z'
'-x, -y, -z'

loop_
_atom_site_label
_atom_site_fract_x
_atom_site_fract_y
_atom_site_fract_z
_atom_site_U_iso_or_equiv
_atom_site_adp_type
_atom_site_calc_flag
_atom_site_refinement_flags
_atom_site_occupancy
_atom_site_disorder_assembly
_atom_site_disorder_group
_atom_site_type_symbol
Ce .61246(5) .26956(4) .74206(3) .02600(18) Uani d . 1 . . Ce
Sr 1.04074(9) .76492(7) .70599(5) .0342(2) Uani d . 1 . . Sr
O1 .7898(6) .4275(5) .7162(4) .0351(13) Uani d . 1 . . O
O2 .9951(7) .5786(6) .7610(5) .0558(19) Uani d . 1 . . O
O3 .6286(6) .1792(5) .8616(4) .0417(15) Uani d . 1 . . O
O4 .7337(10) .1544(8) .9868(5) .083(3) Uani d . 1 . . O
O5 .7215(7) .1568(5) .7066(4) .0427(16) Uani d . 1 . . O
O6 .7816(8) .0542(7) .6188(5) .063(2) Uani d . 1 . . O
O7 .4842(6) .3372(5) .6464(4) .0375(14) Uani d . 1 . . O
O8 .3865(8) .3557(6) .5154(5) .0537(19) Uani d . 1 . . O
O9 .6379(6) .4326(5) .8366(4) .0394(15) Uani d . 1 . . O
O10 .5650(8) .5369(6) .9133(5) .059(2) Uani d . 1 . . O
O11 .4236(6) .0872(5) .6909(4) .0375(14) Uani d . 1 . . O
O12 .2268(7) -.0492(5) .6922(4) .0461(16) Uani d . 1 . . O
O13 1.1493(7) .6548(6) .6245(4) .0454(16) Uani d . 1 . . O
O14 1.1693(8) .5763(6) .5038(5) .0508(18) Uani d . 1 . . O
H14 1.2366 .5752 .5364 .076 Uiso calc R 1 . . H
O15 .9144(7) .8780(6) .6250(4) .0434(16) Uani d . 1 . . O
O16 .8281(8) .9274(6) .5051(5) .0532(19) Uani d . 1 . . O
H16 .8278 .9795 .5390 .080 Uiso calc R 1 . . H
OW1 1.2506(10) .8192(9) .8348(6) .109(4) Uani d . 1 . . O
OW2 .9714(11) .8467(9) .8291(7) .094(3) Uani d . 1 . . O
OW3 .7816(8) .6227(7) .6421(5) .067(2) Uani d . 1 . . O
N1 .8427(7) .3472(6) .8542(4) .0328(16) Uani d . 1 . . N
N2 .5871(7) .2118(5) .5835(4) .0297(15) Uani d . 1 . . N
N3 .4121(7) .2464(6) .7947(4) .0279(14) Uani d . 1 . . N
N4 .9986(7) .7485(6) .5349(5) .0312(16) Uani d . 1 . . N
C1 .9095(10) .4871(7) .7682(6) .036(2) Uani d . 1 . . C
C2 .9485(9) .4375(7) .8443(6) .0327(19) Uani d . 1 . . C
C3 1.0780(10) .4792(8) .9021(6) .042(2) Uani d . 1 . . C
H3 1.1507 .5413 .8947 .050 Uiso calc R 1 . . H
C4 1.0967(11) .4264(10) .9709(6) .051(3) Uani d . 1 . . C
H4 1.1829 .4530 1.0105 .061 Uiso calc R 1 . . H
C5 .9875(10) .3337(9) .9814(6) .047(2) Uani d . 1 . . C
H5 .9988 .2972 1.0274 .057 Uiso calc R 1 . . H
C6 .8611(10) .2976(8) .9209(6) .041(2) Uani d . 1 . . C
C7 .7318(11) .2023(9) .9240(7) .048(2) Uani d . 1 . . C
C8 .7232(9) .1149(7) .6321(6) .039(2) Uani d . 1 . . C
C9 .6459(8) .1464(7) .5579(6) .0328(19) Uani d . 1 . . C
C10 .6330(10) .1119(8) .4714(6) .044(2) Uani d . 1 . . C
H10 .6758 .0677 .4548 .053 Uiso calc R 1 . . H
C11 .5557(12) .1445(9) .4114(6) .052(3) Uani d . 1 . . C
H11 .5444 .1220 .3526 .062 Uiso calc R 1 . . H
C12 .4935(10) .2113(9) .4373(6) .046(2) Uani d . 1 . . C
H12 .4397 .2332 .3965 .055 Uiso calc R 1 . . H
C13 .5132(9) .2443(7) .5248(6) .035(2) Uani d . 1 . . C
C14 .4551(9) .3180(7) .5631(6) .035(2) Uani d . 1 . . C
C15 .5489(10) .4461(8) .8672(6) .039(2) Uani d . 1 . . C
C16 .4160(9) .3360(8) .8483(6) .035(2) Uani d . 1 . . C
C17 .3071(10) .3265(9) .8779(6) .046(2) Uani d . 1 . . C
H17 .3089 .3902 .9123 .055 Uiso calc R 1 . . H
C18 .1957(12) .2200(9) .8549(7) .053(3) Uani d . 1 . . C
H18 .1228 .2110 .8761 .063 Uiso calc R 1 . . H
C19 .1900(9) .1251(8) .8003(6) .038(2) Uani d . 1 . . C
H19 .1143 .0533 .7841 .046 Uiso calc R 1 . . H
C20 .3016(8) .1424(7) .7712(5) .0298(18) Uani d . 1 . . C
C21 .3160(9) .0505(7) .7140(5) .0313(18) Uani d . 1 . . C
C22 1.1247(10) .6358(7) .5467(7) .040(2) Uani d . 1 . . C
C23 1.0408(9) .6826(7) .4902(6) .0346(19) Uani d . 1 . . C
C24 1.0095(11) .6598(9) .4026(7) .048(2) Uani d . 1 . . C
H24 1.0387 .6126 .3734 .057 Uiso calc R 1 . . H
C25 .9309(14) .7103(11) .3574(7) .064(3) Uani d . 1 . . C
H25 .9050 .6954 .2969 .077 Uiso calc R 1 . . H
C26 .8932(12) .7805(10) .4023(7) .056(3) Uani d . 1 . . C
H26 .8442 .8169 .3735 .067 Uiso calc R 1 . . H
C27 .9284(10) .7970(7) .4911(6) .035(2) Uani d . 1 . . C
C28 .8911(9) .8725(8) .5494(7) .038(2) Uani d . 1 . . C
OW4 .6640(10) .4769(8) .4002(7) .084(3) Uani d . 1 . . O
OW5 .5936(9) .3508(9) .0563(7) .089(3) Uani d . 1 . . O
OW6 .7036(17) .4313(14) .2391(8) .101(5) Uani d P .70 . . O
OW7 .5650(14) .8877(13) .0167(10) .097(5) Uani d P .70 . . O
OW8 .8501(17) .9880(13) .0117(9) .099(5) Uani d P .70 . . O
OW9 .7706(17) .7504(12) .9061(12) .092(5) Uani d P .60 . . O
OW10 .1684(18) .9865(17) .1906(13) .128(7) Uani d P .70 . . O
OW11 .4813(17) .0791(13) .1659(12) .107(7) Uani d P .60 . . O

loop_
_atom_site_aniso_label
_atom_site_aniso_U_11
_atom_site_aniso_U_22
_atom_site_aniso_U_33
_atom_site_aniso_U_12
_atom_site_aniso_U_13
_atom_site_aniso_U_23
Ce .0312(3) .0180(3) .0284(3) .01094(19) .00796(19) .00485(17)
Sr .0411(5) .0227(4) .0349(5) .0101(4) .0102(4) .0081(3)
O1 .039(3) .028(3) .035(3) .012(3) .010(3) .009(3)
O2 .041(4) .035(4) .084(5) .005(3) .020(4) .030(4)
O3 .043(4) .032(3) .042(4) .010(3) .005(3) .017(3)
O4 .092(7) .091(7) .066(5) .030(6) .022(5) .063(5)
O5 .063(4) .034(3) .041(4) .032(3) .013(3) .010(3)
O6 .077(6) .061(5) .082(6) .055(5) .034(5) .016(4)
O7 .045(4) .041(4) .034(3) .030(3) .006(3) .006(3)
O8 .062(5) .057(5) .049(4) .040(4) .002(3) .015(3)
O9 .041(4) .025(3) .041(3) .008(3) .008(3) -.003(3)
O10 .065(5) .032(4) .071(5) .013(4) .029(4) -.015(3)
O11 .038(3) .025(3) .045(4) .009(3) .015(3) .001(3)
O12 .047(4) .024(3) .054(4) .006(3) .012(3) .006(3)
O13 .065(5) .041(4) .048(4) .037(4) .020(3) .017(3)
O14 .068(5) .044(4) .057(4) .040(4) .022(4) .011(3)
O15 .063(4) .042(4) .038(4) .037(4) .013(3) .009(3)
O16 .077(5) .048(4) .060(4) .051(4) .019(4) .017(3)
OW1 .083(7) .105(8) .079(7) -.004(6) -.013(5) .042(6)
OW2 .114(8) .074(6) .094(7) .031(6) .057(6) .000(5)
OW3 .049(4) .048(4) .081(6) .007(4) -.001(4) .026(4)
N1 .045(4) .026(4) .027(4) .016(3) .008(3) .004(3)
N2 .040(4) .018(3) .032(4) .013(3) .012(3) .007(3)
N3 .035(4) .022(3) .032(4) .017(3) .010(3) .006(3)
N4 .038(4) .020(3) .038(4) .015(3) .010(3) .009(3)
C1 .045(5) .025(4) .043(5) .017(4) .017(4) .008(4)
C2 .034(5) .021(4) .041(5) .012(4) .010(4) .000(4)
C3 .040(5) .032(5) .049(6) .015(4) .010(4) -.002(4)
C4 .044(6) .060(7) .041(5) .034(5) -.012(4) -.007(5)
C5 .050(6) .045(6) .041(5) .027(5) -.006(4) .002(4)
C6 .053(6) .035(5) .031(5) .018(4) .009(4) .008(4)
C7 .059(6) .040(5) .050(6) .025(5) .017(5) .014(5)
C8 .042(5) .023(4) .050(6) .015(4) .013(4) .004(4)
C9 .028(4) .017(4) .048(5) .003(3) .015(4) .004(4)
C10 .051(6) .031(5) .045(6) .013(4) .016(5) -.003(4)
C11 .069(7) .044(6) .034(5) .012(5) .025(5) -.001(4)
C12 .043(5) .043(6) .038(5) .010(5) .005(4) .008(4)
C13 .038(5) .020(4) .038(5) .006(4) .008(4) .001(4)
C14 .036(5) .022(4) .041(5) .009(4) .008(4) .004(4)
C15 .047(5) .032(5) .034(5) .017(4) .008(4) .000(4)
C16 .045(5) .033(5) .034(5) .022(4) .015(4) .004(4)
C17 .057(6) .041(5) .047(6) .028(5) .020(5) .003(4)
C18 .060(7) .054(7) .048(6) .024(6) .025(5) .010(5)
C19 .041(5) .031(5) .050(5) .019(4) .020(4) .012(4)
C20 .033(4) .027(4) .032(4) .014(4) .012(4) .010(3)
C21 .035(5) .023(4) .036(5) .011(4) .010(4) .011(4)
C22 .045(5) .019(4) .055(6) .014(4) .011(5) .004(4)
C23 .041(5) .024(4) .039(5) .014(4) .012(4) .005(4)
C24 .060(6) .048(6) .045(6) .033(5) .019(5) .008(5)
C25 .096(9) .085(9) .031(5) .055(8) .023(6) .016(5)
C26 .079(8) .060(7) .047(6) .048(6) .016(5) .019(5)
C27 .048(5) .024(4) .039(5) .019(4) .014(4) .009(4)
C28 .031(5) .028(5) .055(6) .016(4) .009(4) .011(4)
OW4 .089(7) .071(6) .121(8) .058(6) .038(6) .035(6)
OW5 .063(6) .088(7) .108(8) .033(5) .020(5) .003(6)
OW6 .143(14) .137(13) .062(8) .114(12) .008(8) .009(8)
OW7 .069(9) .076(9) .115(12) .012(7) .001(8) .033(9)
OW8 .138(14) .081(10) .084(10) .066(10) .013(9) .014(8)
OW9 .092(12) .049(8) .142(15) .015(8) .070(11) .031(9)
OW10 .125(14) .178(18) .163(16) .113(14) .063(12) .126(15)
OW11 .077(11) .058(9) .115(14) -.025(8) -.010(10) .035(9)

loop_
_atom_type_symbol
_atom_type_description
_atom_type_scat_dispersion_real
_atom_type_scat_dispersion_imag
_atom_type_scat_source
C C .0033 .0016 'International Tables Vol C Tables 4.2.6.8 and 6.1.1.4'
H H .0000 .0000 'International Tables Vol C Tables 4.2.6.8 and 6.1.1.4'
N N .0061 .0033 'International Tables Vol C Tables 4.2.6.8 and 6.1.1.4'
O O .0106 .0060 'International Tables Vol C Tables 4.2.6.8 and 6.1.1.4'
Sr Sr -1.5307 3.2498 'International Tables Vol C Tables 4.2.6.8 and 6.1.1.4'
Ce Ce -.2486 2.6331 'International Tables Vol C Tables 4.2.6.8 and 6.1.1.4'

loop_
_geom_angle_atom_site_label_1
_geom_angle_atom_site_label_2
_geom_angle_atom_site_label_3
_geom_angle_site_symmetry_1
_geom_angle_site_symmetry_3
_geom_angle
_geom_angle_publ_flag
O7 Ce O9 . . 80.2(2) yes
O7 Ce O5 . . 127.1(2) yes
O9 Ce O5 . . 144.5(2) yes
O7 Ce O11 . . 86.3(2) yes
O9 Ce O11 . . 128.1(2) yes
O5 Ce O11 . . 80.9(2) yes
O7 Ce O3 . . 147.0(2) yes
O9 Ce O3 . . 88.5(2) yes
O5 Ce O3 . . 78.2(2) yes
O11 Ce O3 . . 76.6(2) yes
O7 Ce O1 . . 80.0(2) yes
O9 Ce O1 . . 75.7(2) yes
O5 Ce O1 . . 86.4(2) yes
O11 Ce O1 . . 150.1(2) yes
O3 Ce O1 . . 127.1(2) yes
O7 Ce N3 . . 74.2(2) yes
O9 Ce N3 . . 64.3(2) yes
O5 Ce N3 . . 138.4(2) yes
O11 Ce N3 . . 63.8(2) yes
O3 Ce N3 . . 73.0(2) yes
O1 Ce N3 . . 135.1(2) yes
O7 Ce N2 . . 64.0(2) yes
O9 Ce N2 . . 137.0(2) yes
O5 Ce N2 . . 63.1(2) yes
O11 Ce N2 . . 74.7(2) yes
O3 Ce N2 . . 134.5(2) yes
O1 Ce N2 . . 75.4(2) yes
N3 Ce N2 . . 121.9(2) yes
O7 Ce N1 . . 139.0(2) yes
O9 Ce N1 . . 72.6(2) yes
O5 Ce N1 . . 71.9(2) yes
O11 Ce N1 . . 134.7(2) yes
O3 Ce N1 . . 62.9(2) yes
O1 Ce N1 . . 64.1(2) yes
N3 Ce N1 . . 117.8(2) yes
N2 Ce N1 . . 120.2(2) yes
O2 Sr OW1 . . 76.0(3) yes
O2 Sr O12 . 1_665 144.2(2) yes
OW1 Sr O12 . 1_665 72.8(3) yes
O2 Sr OW2 . . 90.4(3) yes
OW1 Sr OW2 . . 79.3(4) yes
O12 Sr OW2 1_665 . 100.5(3) yes
O2 Sr OW3 . . 70.6(2) yes
OW1 Sr OW3 . . 142.8(3) yes
O12 Sr OW3 1_665 . 143.7(2) yes
OW2 Sr OW3 . . 85.0(3) yes
O2 Sr O13 . . 74.2(2) yes
OW1 Sr O13 . . 84.6(3) yes
O12 Sr O13 1_665 . 85.7(2) yes
OW2 Sr O13 . . 160.0(3) yes
OW3 Sr O13 . . 101.3(3) yes
O2 Sr O15 . . 141.8(2) yes
OW1 Sr O15 . . 135.9(3) yes
O12 Sr O15 1_665 . 74.0(2) yes
OW2 Sr O15 . . 79.0(3) yes
OW3 Sr O15 . . 71.9(2) yes
O13 Sr O15 . . 120.9(2) yes
O2 Sr N4 . . 117.4(2) yes
OW1 Sr N4 . . 133.9(3) yes
O12 Sr N4 1_665 . 74.9(2) yes
OW2 Sr N4 . . 139.1(3) yes
OW3 Sr N4 . . 77.7(2) yes
O13 Sr N4 . . 60.8(2) yes
O15 Sr N4 . . 60.4(2) yes
C1 O1 Ce . . 126.3(5) ?
C1 O2 Sr . . 146.9(7) ?
C7 O3 Ce . . 128.1(6) ?
C8 O5 Ce . . 129.4(6) ?
C14 O7 Ce . . 127.6(5) ?
C15 O9 Ce . . 127.9(6) ?
C21 O11 Ce . . 128.1(5) ?
C21 O12 Sr . 1_445 158.0(6) ?
C22 O13 Sr . . 122.3(6) ?
C22 O14 H14 . . 109.5 ?
C28 O15 Sr . . 122.6(6) ?
C28 O16 H16 . . 109.5 ?
C6 N1 C2 . . 120.1(8) ?
C6 N1 Ce . . 120.5(6) ?
C2 N1 Ce . . 119.4(5) ?
C13 N2 C9 . . 119.7(7) ?
C13 N2 Ce . . 119.8(5) ?
C9 N2 Ce . . 120.5(6) ?
C16 N3 C20 . . 120.0(7) ?
C16 N3 Ce . . 120.2(6) ?
C20 N3 Ce . . 119.7(5) ?
C27 N4 C23 . . 118.1(8) ?
C27 N4 Sr . . 121.5(6) ?
C23 N4 Sr . . 120.3(5) ?
O2 C1 O1 . . 126.5(9) ?
O2 C1 C2 . . 117.8(8) ?
O1 C1 C2 . . 115.7(7) ?
N1 C2 C3 . . 121.3(8) ?
N1 C2 C1 . . 113.4(7) ?
C3 C2 C1 . . 125.3(8) ?
C4 C3 C2 . . 118.3(9) ?
C4 C3 H3 . . 120.8 ?
C2 C3 H3 . . 120.8 ?
C3 C4 C5 . . 120.4(9) ?
C3 C4 H4 . . 119.8 ?
C5 C4 H4 . . 119.8 ?
C6 C5 C4 . . 117.5(9) ?
C6 C5 H5 . . 121.2 ?
C4 C5 H5 . . 121.2 ?
N1 C6 C5 . . 122.4(9) ?
N1 C6 C7 . . 112.9(8) ?
C5 C6 C7 . . 124.7(9) ?
O4 C7 O3 . . 125.5(10) ?
O4 C7 C6 . . 119.1(10) ?
O3 C7 C6 . . 115.4(8) ?
O6 C8 O5 . . 125.4(9) ?
O6 C8 C9 . . 120.6(9) ?
O5 C8 C9 . . 114.0(7) ?
N2 C9 C10 . . 122.2(9) ?
N2 C9 C8 . . 113.0(7) ?
C10 C9 C8 . . 124.8(8) ?
C11 C10 C9 . . 117.7(9) ?
C11 C10 H10 . . 121.1 ?
C9 C10 H10 . . 121.1 ?
C10 C11 C12 . . 120.5(9) ?
C10 C11 H11 . . 119.8 ?
C12 C11 H11 . . 119.8 ?
C13 C12 C11 . . 118.4(9) ?
C13 C12 H12 . . 120.8 ?
C11 C12 H12 . . 120.8 ?
N2 C13 C12 . . 121.5(9) ?
N2 C13 C14 . . 113.8(7) ?
C12 C13 C14 . . 124.7(9) ?
O8 C14 O7 . . 125.1(9) ?
O8 C14 C13 . . 120.1(8) ?
O7 C14 C13 . . 114.8(8) ?
O10 C15 O9 . . 125.5(9) ?
O10 C15 C16 . . 119.6(9) ?
O9 C15 C16 . . 114.8(7) ?
N3 C16 C17 . . 121.7(9) ?
N3 C16 C15 . . 112.3(7) ?
C17 C16 C15 . . 125.9(8) ?
C18 C17 C16 . . 118.1(9) ?
C18 C17 H17 . . 121.0 ?
C16 C17 H17 . . 121.0 ?
C17 C18 C19 . . 121.3(10) ?
C17 C18 H18 . . 119.4 ?
C19 C18 H18 . . 119.4 ?
C20 C19 C18 . . 117.3(9) ?
C20 C19 H19 . . 121.4 ?
C18 C19 H19 . . 121.4 ?
N3 C20 C19 . . 121.6(8) ?
N3 C20 C21 . . 113.2(7) ?
C19 C20 C21 . . 125.1(8) ?
O12 C21 O11 . . 125.6(8) ?
O12 C21 C20 . . 119.9(8) ?
O11 C21 C20 . . 114.5(7) ?
O13 C22 O14 . . 124.2(9) ?
O13 C22 C23 . . 122.3(8) ?
O14 C22 C23 . . 113.4(9) ?
N4 C23 C24 . . 123.3(9) ?
N4 C23 C22 . . 113.6(8) ?
C24 C23 C22 . . 123.1(8) ?
C23 C24 C25 . . 117.2(9) ?
C23 C24 H24 . . 121.4 ?
C25 C24 H24 . . 121.4 ?
C26 C25 C24 . . 119.6(10) ?
C26 C25 H25 . . 120.2 ?
C24 C25 H25 . . 120.2 ?
C25 C26 C27 . . 118.7(10) ?
C25 C26 H26 . . 120.6 ?
C27 C26 H26 . . 120.6 ?
N4 C27 C26 . . 123.0(8) ?
N4 C27 C28 . . 112.8(8) ?
C26 C27 C28 . . 124.2(8) ?
O15 C28 O16 . . 125.3(9) ?
O15 C28 C27 . . 122.3(8) ?
O16 C28 C27 . . 112.4(8) ?

loop_
_geom_bond_atom_site_label_1
_geom_bond_atom_site_label_2
_geom_bond_site_symmetry_2
_geom_bond_distance
_geom_bond_publ_flag
Ce O7 . 2.333(6) yes
Ce O9 . 2.334(6) yes
Ce O5 . 2.336(6) yes
Ce O11 . 2.346(6) yes
Ce O3 . 2.366(6) yes
Ce O1 . 2.371(6) yes
Ce N3 . 2.507(7) yes
Ce N2 . 2.515(7) yes
Ce N1 . 2.520(7) yes
Sr O2 . 2.540(7) yes
Sr OW1 . 2.545(9) yes
Sr O12 1_665 2.547(6) yes
Sr OW2 . 2.571(9) yes
Sr OW3 . 2.617(8) yes
Sr O13 . 2.632(6) yes
Sr O15 . 2.640(6) yes
Sr N4 . 2.673(7) yes
O1 C1 . 1.273(11) ?
O2 C1 . 1.226(11) ?
O3 C7 . 1.251(12) ?
O4 C7 . 1.244(12) ?
O5 C8 . 1.276(11) ?
O6 C8 . 1.229(11) ?
O7 C14 . 1.285(10) ?
O8 C14 . 1.231(11) ?
O9 C15 . 1.273(11) ?
O10 C15 . 1.237(11) ?
O11 C21 . 1.271(10) ?
O12 C21 . 1.221(10) ?
O12 Sr 1_445 2.547(6) ?
O13 C22 . 1.203(11) ?
O14 C22 . 1.290(11) ?
O14 H14 . .8200 ?
O15 C28 . 1.180(11) ?
O16 C28 . 1.331(11) ?
O16 H16 . .8200 ?
N1 C6 . 1.326(11) ?
N1 C2 . 1.347(11) ?
N2 C13 . 1.323(11) ?
N2 C9 . 1.340(11) ?
N3 C16 . 1.343(10) ?
N3 C20 . 1.352(10) ?
N4 C27 . 1.314(11) ?
N4 C23 . 1.344(11) ?
C1 C2 . 1.499(12) ?
C2 C3 . 1.385(13) ?
C3 C4 . 1.381(14) ?
C3 H3 . .9300 ?
C4 C5 . 1.390(15) ?
C4 H4 . .9300 ?
C5 C6 . 1.386(13) ?
C5 H5 . .9300 ?
C6 C7 . 1.499(14) ?
C8 C9 . 1.500(13) ?
C9 C10 . 1.381(13) ?
C10 C11 . 1.360(15) ?
C10 H10 . .9300 ?
C11 C12 . 1.388(15) ?
C11 H11 . .9300 ?
C12 C13 . 1.376(13) ?
C12 H12 . .9300 ?
C13 C14 . 1.500(12) ?
C15 C16 . 1.530(13) ?
C16 C17 . 1.380(13) ?
C17 C18 . 1.375(14) ?
C17 H17 . .9300 ?
C18 C19 . 1.397(13) ?
C18 H18 . .9300 ?
C19 C20 . 1.384(12) ?
C19 H19 . .9300 ?
C20 C21 . 1.504(12) ?
C22 C23 . 1.496(13) ?
C23 C24 . 1.350(13) ?
C24 C25 . 1.406(15) ?
C24 H24 . .9300 ?
C25 C26 . 1.350(15) ?
C25 H25 . .9300 ?
C26 C27 . 1.369(13) ?
C26 H26 . .9300 ?
C27 C28 . 1.521(12) ?

loop_
_geom_hbond_atom_site_label_D
_geom_hbond_atom_site_label_H
_geom_hbond_atom_site_label_A
_geom_hbond_site_symmetry_A
_geom_hbond_distance_DH
_geom_hbond_distance_HA
_geom_hbond_distance_DA
_geom_hbond_angle_DHA
O14 H14 OW4 2_766 .82 1.71 2.498(11) 159.7
O16 H16 O6 1_565 .82 1.82 2.607(10) 161.2
